data_4082842
loop_
_publ_author_name
'\`Arias, \`Oscar'
'Petrov, Alex R.'
'Bannenberg, Thomas'
'Altenburger, Kai'
'Arndt, Perdita'
'Jones, Peter G.'
'Rosenthal, Uwe'
'Tamm, Matthias'

_publ_section_title
;
 Titanocene and Zirconocene Complexes with Diaminoacetylenes: Formation of
 Unusual Metallacycles and Fulvene Complexes
;
_journal_issue 7
_journal_name_full Organometallics
_journal_page_first 1774
_journal_paper_doi 10.1021/om500121p
_journal_volume 33
_journal_year 2014
_chemical_formula_sum 'C37 H57 N4 Ti'
_chemical_formula_weight 605.77
_space_group_IT_number 15
_symmetry_cell_setting monoclinic
_symmetry_space_group_name_Hall '-C 2yc'
_symmetry_space_group_name_H-M 'C 1 2/c 1'
_atom_sites_solution_hydrogens geom
_atom_sites_solution_primary direct
_atom_sites_solution_secondary difmap
_audit_creation_method SHELXL-97
_cell_angle_alpha 90.00
_cell_angle_beta 102.501(4)
_cell_angle_gamma 90.00
_cell_formula_units_Z 8
_cell_length_a 42.983(2)
_cell_length_b 10.0244(4)
_cell_length_c 15.7383(8)
_cell_measurement_reflns_used 18963
_cell_measurement_temperature 100(2)
_cell_measurement_theta_max 29.2438
_cell_measurement_theta_min 2.4122
_cell_volume 6620.5(5)
_computing_cell_refinement
; 
CrysAlisPro, Oxford Diffraction Ltd., 
Version 1.171.35.11 (release 16-05-2011 CrysAlis171 .NET) 
(compiled May 16 2011,17:55:39) 
;
_computing_data_collection
; 
CrysAlisPro, Oxford Diffraction Ltd., 
Version 1.171.35.11 (release 16-05-2011 CrysAlis171 .NET) 
(compiled May 16 2011,17:55:39) 
;
_computing_data_reduction
; 
CrysAlisPro, Oxford Diffraction Ltd., 
Version 1.171.35.11 (release 16-05-2011 CrysAlis171 .NET) 
(compiled May 16 2011,17:55:39) 
;
_computing_molecular_graphics 'BRUKER XP'
_computing_publication_material SHELXL-97
_computing_structure_refinement 'SHELXL-97 (Sheldrick, 1997)'
_computing_structure_solution 'SHELXS-97 (Sheldrick, 1990)'
_diffrn_ambient_temperature 100(2)
_diffrn_detector_area_resol_mean 16.1419
_diffrn_measured_fraction_theta_full 0.999
_diffrn_measured_fraction_theta_max 0.999
_diffrn_measurement_device_type 'Xcalibur, Eos'
_diffrn_measurement_method '\w scans'
_diffrn_radiation_monochromator graphite
_diffrn_radiation_source 'Enhance (Mo) X-ray Source'
_diffrn_radiation_type 'Mo K\a'
_diffrn_radiation_wavelength 0.71073
_diffrn_reflns_av_R_equivalents 0.0801
_diffrn_reflns_av_sigmaI/netI 0.0345
_diffrn_reflns_limit_h_max 53
_diffrn_reflns_limit_h_min -53
_diffrn_reflns_limit_k_max 12
_diffrn_reflns_limit_k_min -12
_diffrn_reflns_limit_l_max 19
_diffrn_reflns_limit_l_min -19
_diffrn_reflns_number 108490
_diffrn_reflns_theta_full 26.37
_diffrn_reflns_theta_max 26.37
_diffrn_reflns_theta_min 2.50
_exptl_absorpt_coefficient_mu 0.290
_exptl_absorpt_correction_T_max 1.00000
_exptl_absorpt_correction_T_min 0.98708
_exptl_absorpt_correction_type multi-scan
_exptl_absorpt_process_details
; 
CrysAlisPro, Oxford Diffraction Ltd., 
Version 1.171.35.11 (release 16-05-2011 CrysAlis171 .NET) 
(compiled May 16 2011,17:55:39) 
;
_exptl_crystal_colour 'dark red'
_exptl_crystal_density_diffrn 1.215
_exptl_crystal_density_method 'not measured'
_exptl_crystal_description prism
_exptl_crystal_F_000 2632
_exptl_crystal_size_max 0.18
_exptl_crystal_size_mid 0.16
_exptl_crystal_size_min 0.10
_refine_diff_density_max 0.331
_refine_diff_density_min -0.295
_refine_diff_density_rms 0.050
_refine_ls_extinction_method none
_refine_ls_goodness_of_fit_ref 1.114
_refine_ls_hydrogen_treatment mixed
_refine_ls_matrix_type full
_refine_ls_number_parameters 392
_refine_ls_number_reflns 6774
_refine_ls_number_restraints 0
_refine_ls_restrained_S_all 1.114
_refine_ls_R_factor_all 0.0600
_refine_ls_R_factor_gt 0.0475
_refine_ls_shift/su_max 0.001
_refine_ls_shift/su_mean 0.000
_refine_ls_structure_factor_coef Fsqd
_refine_ls_weighting_details 'calc w=1/[\s^2^(Fo^2^)+(0.0363P)^2^+8.2261P] where P=(Fo^2^+2Fc^2^)/3'
_refine_ls_weighting_scheme calc
_refine_ls_wR_factor_gt 0.0967
_refine_ls_wR_factor_ref 0.1019
_reflns_number_gt 5967
_reflns_number_total 6774
_reflns_threshold_expression >2sigma(I)
_cod_data_source_file om500121p_si_001.cif
_cod_data_source_block pet35
_cod_depositor_comments
;Adding full bibliography for 4082842.cif.

The following automatic conversions were performed:

data name '_iucr_refine_instruction_details' was replaced with
'_iucr_refine_instructions_details' as specified in the replacement
file 'data/replacement-values/replacement_tags.lst'.

Automatic conversion script
Id: cif_correct_tags 9268 2022-04-12 08:56:07Z antanas 
;
_cod_original_sg_symbol_H-M 'C 2/c'
_cod_database_code 4082842

loop_
_symmetry_equiv_pos_as_xyz
'x, y, z'
'-x, y, -z+1/2'
'x+1/2, y+1/2, z'
'-x+1/2, y+1/2, -z+1/2'
'-x, -y, -z'
'x, -y, z-1/2'
'-x+1/2, -y+1/2, -z'
'x+1/2, -y+1/2, z-1/2'

loop_
_atom_site_label
_atom_site_type_symbol
_atom_site_fract_x
_atom_site_fract_y
_atom_site_fract_z
_atom_site_U_iso_or_equiv
_atom_site_adp_type
_atom_site_occupancy
_atom_site_symmetry_multiplicity
_atom_site_calc_flag
_atom_site_refinement_flags
Ti Ti 0.167376(7) 0.07445(3) 0.49028(2) 0.01323(9) Uani 1 1 d .
N1 N 0.09068(4) 0.11277(16) 0.40282(10) 0.0198(3) Uani 1 1 d .
N2 N 0.09838(4) -0.14949(16) 0.50412(10) 0.0201(4) Uani 1 1 d .
N3 N 0.14751(3) -0.26488(15) 0.40190(10) 0.0158(3) Uani 1 1 d .
N4 N 0.20378(3) -0.20872(15) 0.55606(10) 0.0167(3) Uani 1 1 d .
C1 C 0.11864(4) 0.04173(19) 0.42847(12) 0.0167(4) Uani 1 1 d .
C2 C 0.12171(4) -0.08037(19) 0.46734(11) 0.0156(4) Uani 1 1 d .
C3 C 0.15143(4) -0.15719(18) 0.46418(11) 0.0140(4) Uani 1 1 d .
C4 C 0.17830(4) -0.12819(18) 0.52637(11) 0.0144(4) Uani 1 1 d .
C5 C 0.09227(4) 0.2498(2) 0.37273(13) 0.0226(4) Uani 1 1 d .
H5A H 0.0930 0.2498 0.3103 0.027 Uiso 1 1 calc R
H5B H 0.1119 0.2929 0.4056 0.027 Uiso 1 1 calc R
C6 C 0.06328(5) 0.3281(2) 0.38575(15) 0.0295(5) Uani 1 1 d .
H6A H 0.0635 0.3343 0.4487 0.035 Uiso 1 1 calc R
H6B H 0.0641 0.4197 0.3629 0.035 Uiso 1 1 calc R
C7 C 0.03269(5) 0.2602(2) 0.33887(15) 0.0321(5) Uani 1 1 d .
H7A H 0.0310 0.2657 0.2752 0.039 Uiso 1 1 calc R
H7B H 0.0142 0.3072 0.3527 0.039 Uiso 1 1 calc R
C8 C 0.03204(5) 0.1144(2) 0.36566(14) 0.0285(5) Uani 1 1 d .
H8A H 0.0132 0.0701 0.3293 0.034 Uiso 1 1 calc R
H8B H 0.0301 0.1091 0.4271 0.034 Uiso 1 1 calc R
C9 C 0.06218(4) 0.0421(2) 0.35527(13) 0.0230(4) Uani 1 1 d .
H9A H 0.0621 -0.0500 0.3779 0.028 Uiso 1 1 calc R
H9B H 0.0627 0.0368 0.2928 0.028 Uiso 1 1 calc R
C10 C 0.07963(5) -0.0714(2) 0.55370(13) 0.0258(5) Uani 1 1 d .
H10A H 0.0748 0.0173 0.5264 0.031 Uiso 1 1 calc R
H10B H 0.0921 -0.0580 0.6138 0.031 Uiso 1 1 calc R
C11 C 0.04863(5) -0.1435(3) 0.55616(15) 0.0349(5) Uani 1 1 d .
H11A H 0.0365 -0.0914 0.5916 0.042 Uiso 1 1 calc R
H11B H 0.0354 -0.1503 0.4964 0.042 Uiso 1 1 calc R
C12 C 0.05515(5) -0.2823(3) 0.59454(16) 0.0381(6) Uani 1 1 d .
H12A H 0.0348 -0.3316 0.5879 0.046 Uiso 1 1 calc R
H12B H 0.0648 -0.2752 0.6575 0.046 Uiso 1 1 calc R
C13 C 0.07763(5) -0.3589(2) 0.54946(15) 0.0330(5) Uani 1 1 d .
H13A H 0.0839 -0.4436 0.5809 0.040 Uiso 1 1 calc R
H13B H 0.0664 -0.3810 0.4893 0.040 Uiso 1 1 calc R
C14 C 0.10735(5) -0.2779(2) 0.54685(14) 0.0264(5) Uani 1 1 d .
H14A H 0.1197 -0.2628 0.6069 0.032 Uiso 1 1 calc R
H14B H 0.1210 -0.3280 0.5146 0.032 Uiso 1 1 calc R
C15 C 0.11833(4) -0.26631(19) 0.33336(12) 0.0197(4) Uani 1 1 d .
H15A H 0.1204 -0.2023 0.2869 0.024 Uiso 1 1 calc R
H15B H 0.0999 -0.2389 0.3579 0.024 Uiso 1 1 calc R
C16 C 0.11278(5) -0.4069(2) 0.29523(13) 0.0243(4) Uani 1 1 d .
H16A H 0.1087 -0.4686 0.3407 0.029 Uiso 1 1 calc R
H16B H 0.0936 -0.4065 0.2472 0.029 Uiso 1 1 calc R
C17 C 0.14108(5) -0.4573(2) 0.26103(13) 0.0228(4) Uani 1 1 d .
H17A H 0.1432 -0.4050 0.2092 0.027 Uiso 1 1 calc R
H17B H 0.1378 -0.5520 0.2436 0.027 Uiso 1 1 calc R
C18 C 0.17131(5) -0.4434(2) 0.33199(12) 0.0214(4) Uani 1 1 d .
H18A H 0.1703 -0.5047 0.3806 0.026 Uiso 1 1 calc R
H18B H 0.1901 -0.4684 0.3083 0.026 Uiso 1 1 calc R
C19 C 0.17502(4) -0.30112(19) 0.36537(12) 0.0177(4) Uani 1 1 d .
H19A H 0.1949 -0.2929 0.4107 0.021 Uiso 1 1 calc R
H19B H 0.1765 -0.2398 0.3171 0.021 Uiso 1 1 calc R
C20 C 0.19960(4) -0.35207(18) 0.56824(12) 0.0179(4) Uani 1 1 d .
H20A H 0.2163 -0.4020 0.5469 0.022 Uiso 1 1 calc R
H20B H 0.1786 -0.3804 0.5337 0.022 Uiso 1 1 calc R
C21 C 0.20175(4) -0.38489(19) 0.66397(12) 0.0192(4) Uani 1 1 d .
H21A H 0.2000 -0.4825 0.6710 0.023 Uiso 1 1 calc R
H21B H 0.1839 -0.3419 0.6840 0.023 Uiso 1 1 calc R
C22 C 0.23341(5) -0.33587(19) 0.71940(12) 0.0204(4) Uani 1 1 d .
H22A H 0.2339 -0.3525 0.7817 0.025 Uiso 1 1 calc R
H22B H 0.2512 -0.3860 0.7037 0.025 Uiso 1 1 calc R
C23 C 0.23765(4) -0.18770(19) 0.70499(12) 0.0198(4) Uani 1 1 d .
H23A H 0.2592 -0.1598 0.7364 0.024 Uiso 1 1 calc R
H23B H 0.2218 -0.1368 0.7291 0.024 Uiso 1 1 calc R
C24 C 0.23350(4) -0.15526(19) 0.60813(12) 0.0180(4) Uani 1 1 d .
H24A H 0.2338 -0.0572 0.6006 0.022 Uiso 1 1 calc R
H24B H 0.2517 -0.1929 0.5867 0.022 Uiso 1 1 calc R
C25 C 0.15147(5) 0.1035(2) 0.63009(12) 0.0206(4) Uani 1 1 d .
H25 H 0.1420(5) 0.027(2) 0.6490(14) 0.024(6) Uiso 1 1 d .
C26 C 0.13606(5) 0.2060(2) 0.57758(13) 0.0213(4) Uani 1 1 d .
H26 H 0.1138(5) 0.216(2) 0.5581(14) 0.026(6) Uiso 1 1 d .
C27 C 0.15937(5) 0.2931(2) 0.55858(13) 0.0215(4) Uani 1 1 d .
H27 H 0.1563(5) 0.371(2) 0.5265(16) 0.036(7) Uiso 1 1 d .
C28 C 0.18942(5) 0.2446(2) 0.60181(13) 0.0211(4) Uani 1 1 d .
H28 H 0.2097(5) 0.288(2) 0.5994(15) 0.030(6) Uiso 1 1 d .
C29 C 0.18460(5) 0.1259(2) 0.64485(12) 0.0198(4) Uani 1 1 d .
H29 H 0.2008(5) 0.069(2) 0.6772(14) 0.027(6) Uiso 1 1 d .
C30 C 0.17498(5) 0.1803(2) 0.35737(13) 0.0200(4) Uani 1 1 d .
H30 H 0.1577(5) 0.228(2) 0.3266(14) 0.023(6) Uiso 1 1 d .
C31 C 0.19981(4) 0.2312(2) 0.42222(13) 0.0195(4) Uani 1 1 d .
H31 H 0.2015(5) 0.321(2) 0.4422(14) 0.024(6) Uiso 1 1 d .
C32 C 0.22011(4) 0.1252(2) 0.45541(13) 0.0192(4) Uani 1 1 d .
H32 H 0.2385(5) 0.133(2) 0.5005(15) 0.027(6) Uiso 1 1 d .
C33 C 0.20845(4) 0.0094(2) 0.40888(12) 0.0182(4) Uani 1 1 d .
H33 H 0.2171(5) -0.073(2) 0.4179(13) 0.015(5) Uiso 1 1 d .
C34 C 0.18053(5) 0.0433(2) 0.34818(12) 0.0192(4) Uani 1 1 d .
H34 H 0.1673(5) -0.017(2) 0.3117(13) 0.017(5) Uiso 1 1 d .

loop_
_atom_site_aniso_label
_atom_site_aniso_U_11
_atom_site_aniso_U_22
_atom_site_aniso_U_33
_atom_site_aniso_U_23
_atom_site_aniso_U_13
_atom_site_aniso_U_12
Ti 0.01090(16) 0.01823(17) 0.01019(16) -0.00039(13) 0.00148(12) -0.00007(13)
N1 0.0117(8) 0.0257(9) 0.0201(8) -0.0011(7) -0.0008(6) 0.0002(7)
N2 0.0156(8) 0.0269(9) 0.0193(8) 0.0004(7) 0.0074(7) -0.0006(7)
N3 0.0127(7) 0.0202(8) 0.0137(7) -0.0024(6) 0.0011(6) 0.0004(6)
N4 0.0143(8) 0.0195(8) 0.0147(8) 0.0020(6) -0.0002(6) -0.0004(6)
C1 0.0127(9) 0.0248(10) 0.0127(9) -0.0019(8) 0.0030(7) 0.0019(7)
C2 0.0121(8) 0.0229(10) 0.0118(9) -0.0037(8) 0.0024(7) -0.0026(7)
C3 0.0142(9) 0.0174(9) 0.0115(8) 0.0009(7) 0.0053(7) -0.0008(7)
C4 0.0131(9) 0.0196(9) 0.0117(8) -0.0008(7) 0.0052(7) -0.0010(7)
C5 0.0164(10) 0.0273(11) 0.0222(10) 0.0023(9) 0.0003(8) 0.0031(8)
C6 0.0208(11) 0.0314(12) 0.0362(13) 0.0027(10) 0.0059(9) 0.0056(9)
C7 0.0156(10) 0.0433(13) 0.0363(13) 0.0035(11) 0.0029(9) 0.0090(9)
C8 0.0129(9) 0.0422(13) 0.0285(11) -0.0034(10) 0.0001(8) -0.0006(9)
C9 0.0134(9) 0.0327(12) 0.0201(10) -0.0035(9) -0.0025(8) 0.0004(8)
C10 0.0205(10) 0.0389(12) 0.0203(10) -0.0051(9) 0.0093(8) -0.0017(9)
C11 0.0206(11) 0.0547(15) 0.0332(12) -0.0076(11) 0.0144(9) -0.0051(10)
C12 0.0275(12) 0.0586(16) 0.0323(13) 0.0007(12) 0.0158(10) -0.0150(11)
C13 0.0320(12) 0.0378(13) 0.0318(12) 0.0040(10) 0.0121(10) -0.0116(10)
C14 0.0222(10) 0.0328(12) 0.0264(11) 0.0047(9) 0.0102(9) -0.0021(9)
C15 0.0151(9) 0.0257(10) 0.0163(9) -0.0039(8) -0.0010(7) 0.0006(8)
C16 0.0211(10) 0.0284(11) 0.0209(10) -0.0055(9) -0.0007(8) -0.0037(8)
C17 0.0277(11) 0.0226(10) 0.0167(10) -0.0041(8) 0.0021(8) 0.0007(8)
C18 0.0245(10) 0.0246(11) 0.0156(9) -0.0010(8) 0.0053(8) 0.0051(8)
C19 0.0156(9) 0.0250(10) 0.0128(9) -0.0001(8) 0.0036(7) 0.0021(8)
C20 0.0187(9) 0.0187(10) 0.0154(9) 0.0004(8) 0.0014(7) 0.0009(8)
C21 0.0214(10) 0.0187(9) 0.0177(9) 0.0016(8) 0.0044(8) -0.0001(8)
C22 0.0218(10) 0.0265(10) 0.0122(9) 0.0027(8) 0.0018(8) 0.0031(8)
C23 0.0161(9) 0.0236(10) 0.0177(10) -0.0019(8) -0.0009(8) -0.0007(8)
C24 0.0126(9) 0.0224(10) 0.0181(9) 0.0022(8) 0.0009(7) 0.0007(7)
C25 0.0231(10) 0.0275(11) 0.0113(9) -0.0058(8) 0.0040(8) -0.0041(9)
C26 0.0174(10) 0.0295(11) 0.0170(10) -0.0091(8) 0.0034(8) 0.0023(8)
C27 0.0255(11) 0.0206(10) 0.0175(10) -0.0045(8) 0.0025(8) 0.0027(8)
C28 0.0200(10) 0.0241(10) 0.0188(10) -0.0069(8) 0.0033(8) -0.0039(8)
C29 0.0210(10) 0.0245(10) 0.0116(9) -0.0048(8) -0.0012(8) 0.0013(8)
C30 0.0154(9) 0.0293(11) 0.0159(9) 0.0076(8) 0.0044(8) 0.0031(8)
C31 0.0178(10) 0.0202(10) 0.0214(10) 0.0039(8) 0.0061(8) -0.0022(8)
C32 0.0139(9) 0.0249(10) 0.0189(10) 0.0028(8) 0.0040(8) -0.0032(8)
C33 0.0165(9) 0.0219(10) 0.0191(10) 0.0047(8) 0.0102(8) 0.0018(8)
C34 0.0195(10) 0.0273(11) 0.0119(9) -0.0008(8) 0.0061(7) -0.0042(8)

loop_
_atom_type_symbol
_atom_type_description
_atom_type_scat_dispersion_real
_atom_type_scat_dispersion_imag
_atom_type_scat_source
C C 0.0033 0.0016 'International Tables Vol C Tables 4.2.6.8 and 6.1.1.4'
H H 0.0000 0.0000 'International Tables Vol C Tables 4.2.6.8 and 6.1.1.4'
N N 0.0061 0.0033 'International Tables Vol C Tables 4.2.6.8 and 6.1.1.4'
Ti Ti 0.2776 0.4457 'International Tables Vol C Tables 4.2.6.8 and 6.1.1.4'

loop_
_geom_angle_atom_site_label_1
_geom_angle_atom_site_label_2
_geom_angle_atom_site_label_3
_geom_angle
C4 Ti C1 96.46(7)
C4 Ti C30 125.58(7)
C1 Ti C30 88.64(7)
C4 Ti C3 34.25(6)
C1 Ti C3 64.11(7)
C30 Ti C3 110.93(6)
C4 Ti C29 86.23(7)
C1 Ti C29 122.86(7)
C30 Ti C29 134.25(7)
C3 Ti C29 112.59(6)
C4 Ti C34 92.35(7)
C1 Ti C34 87.83(7)
C30 Ti C34 33.55(7)
C3 Ti C34 80.56(6)
C29 Ti C34 149.26(7)
C4 Ti C25 87.85(7)
C1 Ti C25 89.45(7)
C30 Ti C25 146.50(7)
C3 Ti C25 98.14(6)
C29 Ti C25 33.46(6)
C34 Ti C25 177.28(7)
C4 Ti C2 64.04(6)
C1 Ti C2 33.45(7)
C30 Ti C2 113.56(6)
C3 Ti C2 35.70(6)
C29 Ti C2 109.82(6)
C34 Ti C2 96.91(6)
C25 Ti C2 80.73(6)
C4 Ti C33 75.37(6)
C1 Ti C33 117.50(7)
C30 Ti C33 55.05(7)
C3 Ti C33 82.42(6)
C29 Ti C33 118.29(7)
C34 Ti C33 33.12(6)
C25 Ti C33 149.27(7)
C2 Ti C33 113.05(6)
C4 Ti C28 115.93(7)
C1 Ti C28 127.88(7)
C30 Ti C28 101.94(7)
C3 Ti C28 145.68(6)
C29 Ti C28 33.18(7)
C34 Ti C28 127.33(7)
C25 Ti C28 54.79(7)
C2 Ti C28 134.85(6)
C33 Ti C28 109.88(7)
C4 Ti C31 127.13(7)
C1 Ti C31 119.08(7)
C30 Ti C31 33.11(6)
C3 Ti C31 133.91(6)
C29 Ti C31 102.60(7)
C34 Ti C31 54.89(7)
C25 Ti C31 126.86(7)
C2 Ti C31 146.67(6)
C33 Ti C31 54.35(7)
C28 Ti C31 72.98(7)
C4 Ti C32 95.42(6)
C1 Ti C32 141.15(7)
C30 Ti C32 54.85(6)
C3 Ti C32 113.18(6)
C29 Ti C32 94.71(7)
C34 Ti C32 54.81(7)
C25 Ti C32 127.88(7)
C2 Ti C32 145.82(6)
C33 Ti C32 32.78(6)
C28 Ti C32 77.87(7)
C31 Ti C32 32.66(6)
C1 N1 C5 118.79(15)
C1 N1 C9 118.46(16)
C5 N1 C9 112.37(15)
C2 N2 C10 117.96(16)
C2 N2 C14 118.09(15)
C10 N2 C14 110.22(16)
C3 N3 C15 117.54(14)
C3 N3 C19 117.75(14)
C15 N3 C19 110.04(14)
C4 N4 C24 121.09(15)
C4 N4 C20 120.97(15)
C24 N4 C20 113.76(14)
C2 C1 N1 126.07(17)
C2 C1 Ti 86.75(11)
N1 C1 Ti 139.49(14)
C1 C2 N2 127.23(16)
C1 C2 C3 116.52(15)
N2 C2 C3 115.98(16)
C1 C2 Ti 59.80(10)
N2 C2 Ti 147.73(12)
C3 C2 Ti 70.85(9)
C4 C3 N3 126.77(16)
C4 C3 C2 117.26(16)
N3 C3 C2 115.54(15)
C4 C3 Ti 60.96(10)
N3 C3 Ti 144.73(12)
C2 C3 Ti 73.46(10)
N4 C4 C3 127.58(17)
N4 C4 Ti 140.46(13)
C3 C4 Ti 84.79(11)
N1 C5 C6 110.12(16)
C7 C6 C5 110.51(18)
C6 C7 C8 111.15(17)
C7 C8 C9 111.09(17)
N1 C9 C8 110.47(16)
N2 C10 C11 110.22(17)
C12 C11 C10 110.93(19)
C11 C12 C13 110.94(18)
C14 C13 C12 111.37(19)
N2 C14 C13 110.02(17)
N3 C15 C16 109.47(15)
C17 C16 C15 112.12(16)
C16 C17 C18 109.31(16)
C19 C18 C17 110.41(16)
N3 C19 C18 109.58(15)
N4 C20 C21 110.95(15)
C20 C21 C22 110.51(15)
C23 C22 C21 110.46(15)
C22 C23 C24 111.37(16)
N4 C24 C23 112.29(15)
C26 C25 C29 108.28(18)
C26 C25 Ti 75.24(11)
C29 C25 Ti 72.53(11)
C25 C26 C27 108.33(18)
C25 C26 Ti 72.13(11)
C27 C26 Ti 73.62(11)
C26 C27 C28 107.63(18)
C26 C27 Ti 73.62(11)
C28 C27 Ti 73.00(11)
C29 C28 C27 108.03(18)
C29 C28 Ti 71.71(11)
C27 C28 Ti 74.13(11)
C28 C29 C25 107.70(18)
C28 C29 Ti 75.12(11)
C25 C29 Ti 74.01(11)
C31 C30 C34 108.10(18)
C31 C30 Ti 75.85(11)
C34 C30 Ti 73.73(11)
C32 C31 C30 108.00(18)
C32 C31 Ti 73.91(11)
C30 C31 Ti 71.03(11)
C31 C32 C33 107.98(17)
C31 C32 Ti 73.44(11)
C33 C32 Ti 73.03(10)
C34 C33 C32 108.09(18)
C34 C33 Ti 71.88(10)
C32 C33 Ti 74.18(11)
C33 C34 C30 107.79(18)
C33 C34 Ti 75.00(11)
C30 C34 Ti 72.72(11)

loop_
_geom_bond_atom_site_label_1
_geom_bond_atom_site_label_2
_geom_bond_distance
Ti C4 2.1340(19)
Ti C1 2.1354(18)
Ti C30 2.4296(19)
Ti C3 2.4308(18)
Ti C29 2.4398(18)
Ti C34 2.4427(18)
Ti C25 2.4587(18)
Ti C2 2.4667(18)
Ti C33 2.4825(18)
Ti C28 2.4834(19)
Ti C31 2.4912(19)
Ti C32 2.4972(18)
N1 C1 1.380(2)
N1 C5 1.459(3)
N1 C9 1.472(2)
N2 C2 1.439(2)
N2 C10 1.464(2)
N2 C14 1.465(3)
N3 C3 1.443(2)
N3 C15 1.467(2)
N3 C19 1.468(2)
N4 C4 1.359(2)
N4 C24 1.462(2)
N4 C20 1.466(2)
C1 C2 1.362(3)
C2 C3 1.501(2)
C3 C4 1.374(2)
C5 C6 1.524(3)
C6 C7 1.522(3)
C7 C8 1.523(3)
C8 C9 1.524(3)
C10 C11 1.524(3)
C11 C12 1.519(3)
C12 C13 1.524(3)
C13 C14 1.521(3)
C15 C16 1.530(3)
C16 C17 1.519(3)
C17 C18 1.525(3)
C18 C19 1.516(3)
C20 C21 1.525(3)
C21 C22 1.530(3)
C22 C23 1.519(3)
C23 C24 1.531(3)
C25 C26 1.393(3)
C25 C29 1.410(3)
C26 C27 1.409(3)
C27 C28 1.410(3)
C28 C29 1.406(3)
C30 C31 1.404(3)
C30 C34 1.406(3)
C31 C32 1.403(3)
C32 C33 1.405(3)
C33 C34 1.404(3)

loop_
_geom_torsion_atom_site_label_1
_geom_torsion_atom_site_label_2
_geom_torsion_atom_site_label_3
_geom_torsion_atom_site_label_4
_geom_torsion
C5 N1 C1 C2 171.89(18)
C9 N1 C1 C2 -45.7(3)
C5 N1 C1 Ti 33.8(3)
C9 N1 C1 Ti 176.13(15)
C4 Ti C1 C2 13.90(11)
C30 Ti C1 C2 139.57(11)
C3 Ti C1 C2 25.45(10)
C29 Ti C1 C2 -75.78(13)
C34 Ti C1 C2 106.01(11)
C25 Ti C1 C2 -73.88(11)
C33 Ti C1 C2 90.74(12)
C28 Ti C1 C2 -116.32(12)
C31 Ti C1 C2 153.20(10)
C32 Ti C1 C2 120.89(12)
C4 Ti C1 N1 161.2(2)
C30 Ti C1 N1 -73.1(2)
C3 Ti C1 N1 172.7(2)
C29 Ti C1 N1 71.5(2)
C34 Ti C1 N1 -106.7(2)
C25 Ti C1 N1 73.4(2)
C2 Ti C1 N1 147.3(3)
C33 Ti C1 N1 -121.97(19)
C28 Ti C1 N1 31.0(2)
C31 Ti C1 N1 -59.5(2)
C32 Ti C1 N1 -91.8(2)
N1 C1 C2 N2 -12.4(3)
Ti C1 C2 N2 141.85(17)
N1 C1 C2 C3 161.35(17)
Ti C1 C2 C3 -44.38(15)
N1 C1 C2 Ti -154.3(2)
C10 N2 C2 C1 -40.4(3)
C14 N2 C2 C1 -177.00(18)
C10 N2 C2 C3 145.82(17)
C14 N2 C2 C3 9.2(2)
C10 N2 C2 Ti 50.8(3)
C14 N2 C2 Ti -85.8(3)
C4 Ti C2 C1 -164.61(13)
C30 Ti C2 C1 -45.02(12)
C3 Ti C2 C1 -138.51(15)
C29 Ti C2 C1 120.06(11)
C34 Ti C2 C1 -75.36(12)
C25 Ti C2 C1 103.26(12)
C33 Ti C2 C1 -105.44(12)
C28 Ti C2 C1 93.75(13)
C31 Ti C2 C1 -45.83(17)
C32 Ti C2 C1 -106.61(14)
C4 Ti C2 N2 82.5(2)
C1 Ti C2 N2 -112.9(3)
C30 Ti C2 N2 -157.9(2)
C3 Ti C2 N2 108.6(3)
C29 Ti C2 N2 7.1(3)
C34 Ti C2 N2 171.7(2)
C25 Ti C2 N2 -9.7(2)
C33 Ti C2 N2 141.6(2)
C28 Ti C2 N2 -19.2(3)
C31 Ti C2 N2 -158.8(2)
C32 Ti C2 N2 140.5(2)
C4 Ti C2 C3 -26.10(10)
C1 Ti C2 C3 138.51(15)
C30 Ti C2 C3 93.49(11)
C29 Ti C2 C3 -101.43(10)
C34 Ti C2 C3 63.15(10)
C25 Ti C2 C3 -118.23(10)
C33 Ti C2 C3 33.07(11)
C28 Ti C2 C3 -127.74(11)
C31 Ti C2 C3 92.68(14)
C32 Ti C2 C3 31.90(16)
C15 N3 C3 C4 -171.56(17)
C19 N3 C3 C4 -36.2(3)
C15 N3 C3 C2 16.3(2)
C19 N3 C3 C2 151.58(16)
C15 N3 C3 Ti -81.1(2)
C19 N3 C3 Ti 54.2(3)
C1 C2 C3 C4 83.5(2)
N2 C2 C3 C4 -102.00(19)
Ti C2 C3 C4 43.73(14)
C1 C2 C3 N3 -103.53(19)
N2 C2 C3 N3 71.0(2)
Ti C2 C3 N3 -143.32(14)
C1 C2 C3 Ti 39.79(14)
N2 C2 C3 Ti -145.73(15)
C1 Ti C3 C4 -159.29(12)
C30 Ti C3 C4 123.05(11)
C29 Ti C3 C4 -42.46(12)
C34 Ti C3 C4 108.53(11)
C25 Ti C3 C4 -73.89(11)
C2 Ti C3 C4 -135.34(15)
C33 Ti C3 C4 75.08(11)
C28 Ti C3 C4 -39.33(16)
C31 Ti C3 C4 94.29(12)
C32 Ti C3 C4 63.49(12)
C4 Ti C3 N3 -113.6(2)
C1 Ti C3 N3 87.1(2)
C30 Ti C3 N3 9.4(2)
C29 Ti C3 N3 -156.1(2)
C34 Ti C3 N3 -5.1(2)
C25 Ti C3 N3 172.5(2)
C2 Ti C3 N3 111.0(2)
C33 Ti C3 N3 -38.5(2)
C28 Ti C3 N3 -152.96(18)
C31 Ti C3 N3 -19.3(2)
C32 Ti C3 N3 -50.1(2)
C4 Ti C3 C2 135.34(15)
C1 Ti C3 C2 -23.95(9)
C30 Ti C3 C2 -101.61(10)
C29 Ti C3 C2 92.88(10)
C34 Ti C3 C2 -116.12(10)
C25 Ti C3 C2 61.45(10)
C33 Ti C3 C2 -149.57(10)
C28 Ti C3 C2 96.01(13)
C31 Ti C3 C2 -130.37(10)
C32 Ti C3 C2 -161.16(9)
C24 N4 C4 C3 166.49(17)
C20 N4 C4 C3 -37.9(3)
C24 N4 C4 Ti 27.7(3)
C20 N4 C4 Ti -176.70(15)
N3 C3 C4 N4 -16.4(3)
C2 C3 C4 N4 155.62(17)
Ti C3 C4 N4 -155.1(2)
N3 C3 C4 Ti 138.66(17)
C2 C3 C4 Ti -49.28(15)
C1 Ti C4 N4 167.1(2)
C30 Ti C4 N4 74.1(2)
C3 Ti C4 N4 148.4(3)
C29 Ti C4 N4 -70.3(2)
C34 Ti C4 N4 79.0(2)
C25 Ti C4 N4 -103.7(2)
C2 Ti C4 N4 175.5(2)
C33 Ti C4 N4 50.27(19)
C28 Ti C4 N4 -55.0(2)
C31 Ti C4 N4 32.7(2)
C32 Ti C4 N4 24.1(2)
C1 Ti C4 C3 18.67(11)
C30 Ti C4 C3 -74.30(12)
C29 Ti C4 C3 141.34(11)
C34 Ti C4 C3 -69.41(11)
C25 Ti C4 C3 107.87(11)
C2 Ti C4 C3 27.14(10)
C33 Ti C4 C3 -98.12(11)
C28 Ti C4 C3 156.59(10)
C31 Ti C4 C3 -115.70(11)
C32 Ti C4 C3 -124.28(11)
C1 N1 C5 C6 -155.14(17)
C9 N1 C5 C6 60.3(2)
N1 C5 C6 C7 -56.9(2)
C5 C6 C7 C8 53.6(2)
C6 C7 C8 C9 -52.5(2)
C1 N1 C9 C8 156.30(17)
C5 N1 C9 C8 -59.0(2)
C7 C8 C9 N1 54.3(2)
C2 N2 C10 C11 157.47(17)
C14 N2 C10 C11 -62.8(2)
N2 C10 C11 C12 57.0(2)
C10 C11 C12 C13 -51.2(3)
C11 C12 C13 C14 51.1(3)
C2 N2 C14 C13 -157.98(17)
C10 N2 C14 C13 62.3(2)
C12 C13 C14 N2 -56.4(2)
C3 N3 C15 C16 -160.19(15)
C19 N3 C15 C16 61.3(2)
N3 C15 C16 C17 -56.3(2)
C15 C16 C17 C18 52.5(2)
C16 C17 C18 C19 -54.1(2)
C3 N3 C19 C18 157.58(15)
C15 N3 C19 C18 -64.01(19)
C17 C18 C19 N3 60.2(2)
C4 N4 C20 C21 -101.22(19)
C24 N4 C20 C21 56.0(2)
N4 C20 C21 C22 -56.3(2)
C20 C21 C22 C23 55.5(2)
C21 C22 C23 C24 -53.1(2)
C4 N4 C24 C23 103.43(19)
C20 N4 C24 C23 -53.8(2)
C22 C23 C24 N4 51.9(2)
C4 Ti C25 C26 -158.56(12)
C1 Ti C25 C26 -62.07(12)
C30 Ti C25 C26 24.64(18)
C3 Ti C25 C26 -125.81(12)
C29 Ti C25 C26 115.03(18)
C34 Ti C25 C26 -64.4(15)
C2 Ti C25 C26 -94.52(12)
C33 Ti C25 C26 145.35(14)
C28 Ti C25 C26 77.23(13)
C31 Ti C25 C26 64.82(14)
C32 Ti C25 C26 106.24(13)
C4 Ti C25 C29 86.41(12)
C1 Ti C25 C29 -177.10(13)
C30 Ti C25 C29 -90.39(16)
C3 Ti C25 C29 119.17(12)
C34 Ti C25 C29 -179(100)
C2 Ti C25 C29 150.45(13)
C33 Ti C25 C29 30.3(2)
C28 Ti C25 C29 -37.79(12)
C31 Ti C25 C29 -50.20(15)
C32 Ti C25 C29 -8.79(15)
C29 C25 C26 C27 0.3(2)
Ti C25 C26 C27 -65.23(13)
C29 C25 C26 Ti 65.55(13)
C4 Ti C26 C25 24.44(14)
C1 Ti C26 C25 113.78(13)
C30 Ti C26 C25 -165.22(11)
C3 Ti C26 C25 62.87(13)
C29 Ti C26 C25 -37.71(11)
C34 Ti C26 C25 175.59(12)
C2 Ti C26 C25 81.20(12)
C33 Ti C26 C25 -110.6(2)
C28 Ti C26 C25 -78.73(13)
C31 Ti C26 C25 -130.12(12)
C32 Ti C26 C25 -100.84(13)
C4 Ti C26 C27 140.49(12)
C1 Ti C26 C27 -130.17(13)
C30 Ti C26 C27 -49.17(13)
C3 Ti C26 C27 178.92(11)
C29 Ti C26 C27 78.34(13)
C34 Ti C26 C27 -68.36(17)
C25 Ti C26 C27 116.05(17)
C2 Ti C26 C27 -162.75(12)
C33 Ti C26 C27 5.4(3)
C28 Ti C26 C27 37.32(11)
C31 Ti C26 C27 -14.07(13)
C32 Ti C26 C27 15.21(15)
C25 C26 C27 C28 -1.3(2)
Ti C26 C27 C28 -65.60(13)
C25 C26 C27 Ti 64.26(13)
C4 Ti C27 C26 -60.45(16)
C1 Ti C27 C26 47.98(13)
C30 Ti C27 C26 136.91(12)
C3 Ti C27 C26 -1.86(19)
C29 Ti C27 C26 -77.77(13)
C34 Ti C27 C26 140.21(12)
C25 Ti C27 C26 -36.49(11)
C2 Ti C27 C26 19.15(14)
C33 Ti C27 C26 -177.84(11)
C28 Ti C27 C26 -114.83(17)
C31 Ti C27 C26 166.33(13)
C32 Ti C27 C26 -168.22(12)
C4 Ti C27 C28 54.38(16)
C1 Ti C27 C28 162.81(12)
C30 Ti C27 C28 -108.26(12)
C3 Ti C27 C28 112.97(14)
C29 Ti C27 C28 37.06(11)
C34 Ti C27 C28 -104.96(13)
C25 Ti C27 C28 78.34(13)
C2 Ti C27 C28 133.98(12)
C33 Ti C27 C28 -63.01(14)
C31 Ti C27 C28 -78.84(12)
C32 Ti C27 C28 -53.39(13)
C26 C27 C28 C29 1.8(2)
Ti C27 C28 C29 -64.17(13)
C26 C27 C28 Ti 66.01(13)
C4 Ti C28 C29 -28.65(13)
C1 Ti C28 C29 93.82(13)
C30 Ti C28 C29 -168.49(12)
C3 Ti C28 C29 -5.29(18)
C34 Ti C28 C29 -144.00(11)
C25 Ti C28 C29 38.13(11)
C2 Ti C28 C29 49.64(15)
C33 Ti C28 C29 -111.59(12)
C31 Ti C28 C29 -152.23(13)
C32 Ti C28 C29 -118.83(12)
C4 Ti C28 C27 -144.30(12)
C1 Ti C28 C27 -21.83(15)
C30 Ti C28 C27 75.86(13)
C3 Ti C28 C27 -120.93(14)
C29 Ti C28 C27 -115.65(17)
C34 Ti C28 C27 100.36(13)
C25 Ti C28 C27 -77.52(13)
C2 Ti C28 C27 -66.00(15)
C33 Ti C28 C27 132.76(12)
C31 Ti C28 C27 92.12(13)
C32 Ti C28 C27 125.53(13)
C27 C28 C29 C25 -1.6(2)
Ti C28 C29 C25 -67.41(13)
C27 C28 C29 Ti 65.76(13)
C26 C25 C29 C28 0.8(2)
Ti C25 C29 C28 68.16(13)
C26 C25 C29 Ti -67.34(13)
C4 Ti C29 C28 154.40(12)
C1 Ti C29 C28 -110.34(12)
C30 Ti C29 C28 15.81(16)
C3 Ti C29 C28 176.78(11)
C34 Ti C29 C28 66.15(18)
C25 Ti C29 C28 -113.80(17)
C2 Ti C29 C28 -144.95(11)
C33 Ti C29 C28 83.24(13)
C31 Ti C29 C28 27.16(13)
C32 Ti C29 C28 59.26(12)
C4 Ti C29 C25 -91.81(13)
C1 Ti C29 C25 3.45(15)
C30 Ti C29 C25 129.61(12)
C3 Ti C29 C25 -69.43(13)
C34 Ti C29 C25 179.95(13)
C2 Ti C29 C25 -31.15(13)
C33 Ti C29 C25 -162.96(12)
C28 Ti C29 C25 113.80(17)
C31 Ti C29 C25 140.96(12)
C32 Ti C29 C25 173.05(12)
C4 Ti C30 C31 -105.16(13)
C1 Ti C30 C31 157.86(12)
C3 Ti C30 C31 -140.61(11)
C29 Ti C30 C31 20.58(16)
C34 Ti C30 C31 -114.03(17)
C25 Ti C30 C31 70.90(17)
C2 Ti C30 C31 -179.19(11)
C33 Ti C30 C31 -76.69(12)
C28 Ti C30 C31 29.34(13)
C32 Ti C30 C31 -36.36(11)
C4 Ti C30 C34 8.87(14)
C1 Ti C30 C34 -88.11(12)
C3 Ti C30 C34 -26.58(13)
C29 Ti C30 C34 134.61(12)
C25 Ti C30 C34 -175.07(12)
C2 Ti C30 C34 -65.16(12)
C33 Ti C30 C34 37.34(11)
C28 Ti C30 C34 143.37(11)
C31 Ti C30 C34 114.03(17)
C32 Ti C30 C34 77.67(12)
C34 C30 C31 C32 -2.1(2)
Ti C30 C31 C32 65.17(13)
C34 C30 C31 Ti -67.28(13)
C4 Ti C31 C32 -15.96(15)
C1 Ti C31 C32 -141.60(12)
C30 Ti C31 C32 -116.06(17)
C3 Ti C31 C32 -60.70(15)
C29 Ti C31 C32 78.89(12)
C34 Ti C31 C32 -77.96(13)
C25 Ti C31 C32 104.62(13)
C2 Ti C31 C32 -114.70(14)
C33 Ti C31 C32 -37.04(11)
C28 Ti C31 C32 94.03(12)
C4 Ti C31 C30 100.10(13)
C1 Ti C31 C30 -25.54(14)
C3 Ti C31 C30 55.36(15)
C29 Ti C31 C30 -165.05(12)
C34 Ti C31 C30 38.10(12)
C25 Ti C31 C30 -139.32(12)
C2 Ti C31 C30 1.36(18)
C33 Ti C31 C30 79.01(13)
C28 Ti C31 C30 -149.91(13)
C32 Ti C31 C30 116.06(17)
C30 C31 C32 C33 2.1(2)
Ti C31 C32 C33 65.38(13)
C30 C31 C32 Ti -63.29(13)
C4 Ti C32 C31 167.28(12)
C1 Ti C32 C31 59.93(17)
C30 Ti C32 C31 36.88(12)
C3 Ti C32 C31 136.89(12)
C29 Ti C32 C31 -106.08(12)
C34 Ti C32 C31 78.23(13)
C25 Ti C32 C31 -101.23(13)
C2 Ti C32 C31 117.29(14)
C33 Ti C32 C31 115.31(17)
C28 Ti C32 C31 -77.32(12)
C4 Ti C32 C33 51.97(12)
C1 Ti C32 C33 -55.38(16)
C30 Ti C32 C33 -78.42(12)
C3 Ti C32 C33 21.58(13)
C29 Ti C32 C33 138.62(12)
C34 Ti C32 C33 -37.08(11)
C25 Ti C32 C33 143.46(11)
C2 Ti C32 C33 1.98(18)
C28 Ti C32 C33 167.37(12)
C31 Ti C32 C33 -115.31(17)
C31 C32 C33 C34 -1.3(2)
Ti C32 C33 C34 64.37(13)
C31 C32 C33 Ti -65.65(13)
C4 Ti C33 C34 118.53(13)
C1 Ti C33 C34 28.80(14)
C30 Ti C33 C34 -37.84(11)
C3 Ti C33 C34 84.34(12)
C29 Ti C33 C34 -164.04(11)
C25 Ti C33 C34 177.53(13)
C2 Ti C33 C34 65.60(13)
C28 Ti C33 C34 -128.75(12)
C31 Ti C33 C34 -78.71(13)
C32 Ti C33 C34 -115.61(17)
C4 Ti C33 C32 -125.86(12)
C1 Ti C33 C32 144.41(11)
C30 Ti C33 C32 77.76(12)
C3 Ti C33 C32 -160.06(12)
C29 Ti C33 C32 -48.44(13)
C34 Ti C33 C32 115.61(17)
C25 Ti C33 C32 -66.87(18)
C2 Ti C33 C32 -178.79(11)
C28 Ti C33 C32 -13.14(13)
C31 Ti C33 C32 36.90(11)
C32 C33 C34 C30 0.0(2)
Ti C33 C34 C30 65.86(13)
C32 C33 C34 Ti -65.88(13)
C31 C30 C34 C33 1.3(2)
Ti C30 C34 C33 -67.39(13)
C31 C30 C34 Ti 68.70(13)
C4 Ti C34 C33 -58.29(12)
C1 Ti C34 C33 -154.68(12)
C30 Ti C34 C33 114.50(17)
C3 Ti C34 C33 -90.57(12)
C29 Ti C34 C33 28.3(2)
C25 Ti C34 C33 -152.4(15)
C2 Ti C34 C33 -122.42(12)
C28 Ti C34 C33 67.27(14)
C31 Ti C34 C33 76.91(12)
C32 Ti C34 C33 36.69(11)
C4 Ti C34 C30 -172.79(12)
C1 Ti C34 C30 90.83(12)
C3 Ti C34 C30 154.93(12)
C29 Ti C34 C30 -86.23(17)
C25 Ti C34 C30 93.2(15)
C2 Ti C34 C30 123.08(12)
C33 Ti C34 C30 -114.50(17)
C28 Ti C34 C30 -47.22(14)
C31 Ti C34 C30 -37.58(11)
C32 Ti C34 C30 -77.81(12)

loop_
_platon_squeeze_void_nr
_platon_squeeze_void_average_x
_platon_squeeze_void_average_y
_platon_squeeze_void_average_z
_platon_squeeze_void_volume
_platon_squeeze_void_count_electrons
1 0.500 0.000 0.313 471.1 55.6
2 0.000 0.500 0.664 471.1 55.6
